data_1505746
loop_
_publ_author_name
'Wong, Alan'
'Ida, Ramsey'
'Mo, Xin'
'Gan, Zhehong'
'Poh, Jennifer'
'Wu, Gang'

_publ_section_title
;
 Solid-state 25Mg NMR spectroscopic and computational studies of organic
 compounds. square-pyramidal magnesium(II) ions in aqua(magnesium)
 phthalocyanine and chlorophyll a.
;
_journal_issue 33
_journal_name_full 'The journal of physical chemistry. A'
_journal_page_first 10084
_journal_page_last 10090
_journal_paper_doi 10.1021/jp061350w
_journal_volume 110
_journal_year 2006
_chemical_formula_sum 'C39.5 H25.5 Mg N9.5 O'
_chemical_formula_weight 673.50
_chemical_name_systematic
; 
 ? 
;
_space_group_IT_number 2
_symmetry_cell_setting triclinic
_symmetry_space_group_name_Hall '-P 1'
_symmetry_space_group_name_H-M 'P -1'
_atom_sites_solution_hydrogens geom
_atom_sites_solution_primary direct
_atom_sites_solution_secondary difmap
_audit_creation_method SHELXL-97
_cell_angle_alpha 81.912(6)
_cell_angle_beta 80.385(6)
_cell_angle_gamma 74.070(7)
_cell_formula_units_Z 2
_cell_length_a 8.823(3)
_cell_length_b 13.007(5)
_cell_length_c 14.424(6)
_cell_measurement_temperature 180(2)
_cell_volume 1561.5(10)
_computing_cell_refinement 'Bruker SMART'
_computing_data_collection 'Bruker SMART'
_computing_data_reduction 'Bruker SHELXTL'
_computing_molecular_graphics 'Bruker SHELXTL'
_computing_publication_material 'Bruker SHELXTL'
_computing_structure_refinement 'SHELXL-97 (Sheldrick, 1997)'
_computing_structure_solution 'SHELXS-97 (Sheldrick, 1990)'
_diffrn_ambient_temperature 180(2)
_diffrn_measured_fraction_theta_full 0.901
_diffrn_measured_fraction_theta_max 0.901
_diffrn_measurement_device_type 'CCD area detector'
_diffrn_measurement_method 'phi and omega scans'
_diffrn_radiation_monochromator graphite
_diffrn_radiation_source 'fine-focus sealed tube'
_diffrn_radiation_type MoK\a
_diffrn_radiation_wavelength 0.71073
_diffrn_reflns_av_R_equivalents 0.0819
_diffrn_reflns_av_sigmaI/netI 0.2760
_diffrn_reflns_limit_h_max 9
_diffrn_reflns_limit_h_min -11
_diffrn_reflns_limit_k_max 17
_diffrn_reflns_limit_k_min -16
_diffrn_reflns_limit_l_max 19
_diffrn_reflns_limit_l_min -18
_diffrn_reflns_number 10459
_diffrn_reflns_theta_full 28.30
_diffrn_reflns_theta_max 28.30
_diffrn_reflns_theta_min 2.28
_exptl_absorpt_coefficient_mu 0.109
_exptl_absorpt_correction_T_max 1.0000
_exptl_absorpt_correction_T_min 0.7479
_exptl_absorpt_correction_type 'Empirical (Bruker SADABS)'
_exptl_crystal_colour 'dark green'
_exptl_crystal_density_diffrn 1.432
_exptl_crystal_density_method 'not measured'
_exptl_crystal_description prism
_exptl_crystal_F_000 698
_exptl_crystal_size_max 0.5
_exptl_crystal_size_mid 0.05
_exptl_crystal_size_min 0.05
_refine_diff_density_max 0.296
_refine_diff_density_min -0.267
_refine_diff_density_rms 0.050
_refine_ls_extinction_method none
_refine_ls_goodness_of_fit_ref 0.778
_refine_ls_hydrogen_treatment mixed
_refine_ls_matrix_type full
_refine_ls_number_parameters 616
_refine_ls_number_reflns 6995
_refine_ls_number_restraints 0
_refine_ls_restrained_S_all 0.778
_refine_ls_R_factor_all 0.2174
_refine_ls_R_factor_gt 0.0655
_refine_ls_shift/su_max 0.000
_refine_ls_shift/su_mean 0.000
_refine_ls_structure_factor_coef Fsqd
_refine_ls_weighting_details 'calc w=1/[\s^2^(Fo^2^)+(0.0318P)^2^+0.0000P] where P=(Fo^2^+2Fc^2^)/3'
_refine_ls_weighting_scheme calc
_refine_ls_wR_factor_gt 0.0931
_refine_ls_wR_factor_ref 0.1156
_reflns_number_gt 2306
_reflns_number_total 6995
_reflns_threshold_expression >2sigma(I)
_cod_data_source_file jp061350wsi20060303_020253.cif
_cod_data_source_block aw48
_cod_depositor_comments
;
The following automatic conversions were performed:

'_symmetry_cell_setting' value 'Triclinic' changed to 'triclinic'
according to /home/saulius/struct/CIF-dictionaries/cif_core.dic
dictionary named 'cif_core.dic' version 2.4.1 from 2010-06-29.

Automatic conversion script
Id: cif_fix_values 1715 2011-07-08 13:25:40Z adriana 
;
_cod_original_sg_symbol_H-M P-1
_cod_original_formula_sum 'C39.50 H25.50 Mg N9.50 O'
_cod_database_code 1505746

loop_
_symmetry_equiv_pos_as_xyz
'x, y, z'
'-x, -y, -z'

loop_
_atom_site_label
_atom_site_type_symbol
_atom_site_fract_x
_atom_site_fract_y
_atom_site_fract_z
_atom_site_U_iso_or_equiv
_atom_site_adp_type
_atom_site_occupancy
_atom_site_symmetry_multiplicity
_atom_site_calc_flag
_atom_site_refinement_flags
O1 O 0.1142(3) -0.05671(19) 0.19664(16) 0.0346(7) Uani 1 1 d .
H1B H 0.087(4) -0.053(3) 0.257(2) 0.050 Uiso 1 1 d .
H1A H 0.014(4) -0.053(2) 0.163(2) 0.050 Uiso 1 1 d .
Mg1 Mg 0.29342(13) -0.00742(10) 0.11545(8) 0.0311(3) Uani 1 1 d .
N1 N 0.5111(3) -0.2489(2) 0.0462(2) 0.0328(8) Uani 1 1 d .
N2 N 0.3227(3) -0.0834(2) -0.00243(18) 0.0293(8) Uani 1 1 d .
N3 N 0.1293(3) 0.0443(2) -0.09114(19) 0.0276(7) Uani 1 1 d .
N4 N 0.1767(3) 0.1243(2) 0.03970(19) 0.0304(8) Uani 1 1 d .
N5 N 0.1580(4) 0.2583(2) 0.1466(2) 0.0370(8) Uani 1 1 d .
N6 N 0.3424(3) 0.0904(3) 0.19718(19) 0.0321(8) Uani 1 1 d .
N7 N 0.5340(3) -0.0378(3) 0.2874(2) 0.0414(9) Uani 1 1 d .
N8 N 0.4898(3) -0.1170(2) 0.15467(19) 0.0348(8) Uani 1 1 d .
N9 N 0.0348(8) -0.0358(5) 0.3808(4) 0.0403(17) Uani 0.50 1 d P
N10 N 0.8510(8) 0.2036(6) 0.6461(5) 0.0466(18) Uani 0.50 1 d P
N11 N 0.716(3) 0.4004(15) 0.4765(14) 0.093(7) Uani 0.50 1 d P
C1 C 0.4082(4) -0.1872(3) -0.0105(2) 0.0299(9) Uani 1 1 d .
C2 C 0.3710(4) -0.2259(3) -0.0910(2) 0.0305(10) Uani 1 1 d .
C3 C 0.4245(4) -0.3255(3) -0.1269(3) 0.0341(10) Uani 1 1 d .
H3 H 0.508(3) -0.384(2) -0.0933(19) 0.025(10) Uiso 1 1 d .
C4 C 0.3609(5) -0.3383(4) -0.2045(3) 0.0367(11) Uani 1 1 d .
H4 H 0.394(4) -0.401(3) -0.228(2) 0.058(14) Uiso 1 1 d .
C5 C 0.2479(5) -0.2539(4) -0.2444(3) 0.0383(11) Uani 1 1 d .
H5 H 0.205(3) -0.265(2) -0.295(2) 0.029(10) Uiso 1 1 d .
C6 C 0.1953(5) -0.1552(3) -0.2098(3) 0.0341(10) Uani 1 1 d .
H6 H 0.106(3) -0.095(2) -0.2346(18) 0.024(9) Uiso 1 1 d .
C7 C 0.2577(4) -0.1416(3) -0.1318(2) 0.0285(9) Uani 1 1 d .
C8 C 0.2306(4) -0.0528(3) -0.0735(2) 0.0288(9) Uani 1 1 d .
C9 C 0.1059(4) 0.1267(3) -0.0385(3) 0.0297(9) Uani 1 1 d .
C10 C -0.0017(4) 0.2332(3) -0.0583(3) 0.0320(10) Uani 1 1 d .
C11 C -0.1000(5) 0.2797(3) -0.1268(3) 0.0369(10) Uani 1 1 d .
H11 H -0.106(3) 0.238(2) -0.180(2) 0.041(10) Uiso 1 1 d .
C12 C -0.1867(5) 0.3857(3) -0.1214(3) 0.0445(11) Uani 1 1 d .
H12 H -0.263(3) 0.423(2) -0.168(2) 0.037(11) Uiso 1 1 d .
C13 C -0.1770(5) 0.4442(4) -0.0499(3) 0.0478(12) Uani 1 1 d .
H13 H -0.234(4) 0.519(3) -0.053(2) 0.052(12) Uiso 1 1 d .
C14 C -0.0782(5) 0.3982(3) 0.0171(3) 0.0406(11) Uani 1 1 d .
H14 H -0.060(3) 0.434(2) 0.067(2) 0.032(10) Uiso 1 1 d .
C15 C 0.0094(4) 0.2931(3) 0.0135(2) 0.0322(10) Uani 1 1 d .
C16 C 0.1214(4) 0.2237(3) 0.0716(3) 0.0339(10) Uani 1 1 d .
C17 C 0.2610(5) 0.1967(3) 0.2014(3) 0.0376(11) Uani 1 1 d .
C18 C 0.3008(4) 0.2336(4) 0.2837(3) 0.0396(11) Uani 1 1 d .
C19 C 0.2524(5) 0.3335(4) 0.3204(3) 0.0503(13) Uani 1 1 d .
C20 C 0.3146(6) 0.3401(5) 0.4016(3) 0.0651(16) Uani 1 1 d .
H20 H 0.275(3) 0.410(3) 0.427(2) 0.040(11) Uiso 1 1 d .
C21 C 0.4226(6) 0.2552(5) 0.4416(4) 0.0757(19) Uani 1 1 d .
H21 H 0.461(4) 0.259(3) 0.500(3) 0.085(15) Uiso 1 1 d .
C22 C 0.4717(5) 0.1579(5) 0.4048(3) 0.0647(16) Uani 1 1 d .
H22 H 0.552(4) 0.095(3) 0.431(2) 0.058(14) Uiso 1 1 d .
C23 C 0.4108(4) 0.1475(4) 0.3248(3) 0.0444(11) Uani 1 1 d .
C24 C 0.4354(4) 0.0587(3) 0.2676(3) 0.0376(11) Uani 1 1 d .
C25 C 0.5590(4) -0.1179(3) 0.2337(3) 0.0384(11) Uani 1 1 d .
C26 C 0.6671(4) -0.2233(3) 0.2524(3) 0.0343(10) Uani 1 1 d .
C27 C 0.7638(5) -0.2687(4) 0.3227(3) 0.0457(12) Uani 1 1 d .
H27 H 0.764(4) -0.222(2) 0.368(2) 0.038(11) Uiso 1 1 d .
C28 C 0.8480(5) -0.3747(4) 0.3226(3) 0.0531(13) Uani 1 1 d .
H28 H 0.916(4) -0.406(3) 0.376(2) 0.060(12) Uiso 1 1 d .
C29 C 0.8391(5) -0.4369(4) 0.2522(3) 0.0522(13) Uani 1 1 d .
H29 H 0.896(5) -0.517(3) 0.252(3) 0.103(18) Uiso 1 1 d .
C30 C 0.7443(5) -0.3916(4) 0.1810(3) 0.0427(11) Uani 1 1 d .
H30 H 0.726(3) -0.438(2) 0.131(2) 0.032(10) Uiso 1 1 d .
C31 C 0.6591(4) -0.2851(3) 0.1819(2) 0.0349(10) Uani 1 1 d .
C32 C 0.5480(4) -0.2157(3) 0.1223(3) 0.0357(10) Uani 1 1 d .
C33 C 0.1398(10) -0.0556(7) 0.4429(6) 0.046(2) Uani 0.50 1 d P
H33 H 0.252(8) -0.072(5) 0.412(5) 0.050 Uiso 0.50 1 d P
C34 C 0.1024(10) -0.0701(7) 0.5390(6) 0.045(2) Uani 0.50 1 d P
H34 H 0.205(7) -0.103(5) 0.589(4) 0.050 Uiso 0.50 1 d P
C35 C -0.0543(11) -0.0628(7) 0.5774(6) 0.044(2) Uani 0.50 1 d P
H35 H -0.085(7) -0.070(5) 0.647(4) 0.050 Uiso 0.50 1 d P
C36 C -0.1663(9) -0.0401(7) 0.5150(6) 0.047(2) Uani 0.50 1 d P
H36 H -0.277(8) -0.033(5) 0.530(5) 0.050 Uiso 0.50 1 d P
C37 C -0.1175(10) -0.0284(7) 0.4198(5) 0.046(2) Uani 0.50 1 d P
H37 H -0.195(7) -0.022(5) 0.371(4) 0.050 Uiso 0.50 1 d P
C38 C 0.9449(10) 0.2102(7) 0.5625(6) 0.052(2) Uani 0.50 1 d P
C39 C 0.9108(18) 0.2895(12) 0.4877(11) 0.070(5) Uani 0.50 1 d P
C40 C 0.772(3) 0.3689(19) 0.5041(17) 0.066(7) Uani 0.50 1 d P
C41 C 0.6632(16) 0.3671(12) 0.5943(12) 0.071(4) Uani 0.50 1 d P
C42 C 0.7106(12) 0.2793(9) 0.6623(7) 0.047(3) Uiso 0.50 1 d P
C43 C 0.5732(10) 0.4265(6) 0.5249(7) 0.033(2) Uani 0.50 1 d P
C44 C 0.5604(12) 0.3927(9) 0.6126(9) 0.045(3) Uani 0.50 1 d P
C45 C 0.6839(12) 0.3302(9) 0.6615(7) 0.043(3) Uiso 0.50 1 d P
C46 C 0.8321(12) 0.3063(8) 0.6139(8) 0.065(3) Uani 0.50 1 d P
C47 C 0.8662(19) 0.3352(14) 0.5166(13) 0.053(4) Uani 0.50 1 d P
H19 H 0.172(3) 0.396(2) 0.293(2) 0.027(11) Uiso 1 1 d .

loop_
_atom_site_aniso_label
_atom_site_aniso_U_11
_atom_site_aniso_U_22
_atom_site_aniso_U_33
_atom_site_aniso_U_23
_atom_site_aniso_U_13
_atom_site_aniso_U_12
O1 0.0404(16) 0.0451(17) 0.0203(14) -0.0088(13) -0.0015(13) -0.0132(13)
Mg1 0.0353(8) 0.0397(8) 0.0209(7) -0.0097(6) -0.0018(6) -0.0119(6)
N1 0.0314(18) 0.045(2) 0.0236(19) -0.0060(16) -0.0026(16) -0.0119(16)
N2 0.0322(18) 0.036(2) 0.0186(18) -0.0077(15) -0.0017(15) -0.0059(17)
N3 0.0334(19) 0.034(2) 0.0165(17) -0.0019(15) -0.0030(15) -0.0112(16)
N4 0.038(2) 0.032(2) 0.0242(18) -0.0081(15) -0.0008(15) -0.0143(16)
N5 0.045(2) 0.043(2) 0.027(2) -0.0092(17) 0.0043(17) -0.0214(18)
N6 0.0340(19) 0.045(2) 0.0208(18) -0.0080(16) -0.0008(15) -0.0147(17)
N7 0.032(2) 0.065(3) 0.028(2) -0.0166(18) 0.0032(16) -0.0134(19)
N8 0.0306(18) 0.054(2) 0.0223(19) -0.0102(17) -0.0031(15) -0.0126(17)
N9 0.040(4) 0.055(5) 0.025(4) -0.003(3) -0.004(4) -0.011(4)
N10 0.052(5) 0.042(5) 0.042(5) 0.007(4) -0.019(4) -0.004(4)
N11 0.17(2) 0.049(10) 0.081(13) -0.021(9) -0.032(10) -0.046(12)
C1 0.027(2) 0.042(3) 0.021(2) -0.0033(19) -0.0029(19) -0.009(2)
C2 0.030(2) 0.041(3) 0.019(2) -0.008(2) 0.0039(19) -0.008(2)
C3 0.035(2) 0.038(3) 0.027(2) -0.007(2) 0.004(2) -0.009(2)
C4 0.042(3) 0.035(3) 0.029(3) -0.012(2) 0.003(2) -0.004(2)
C5 0.041(3) 0.051(3) 0.026(3) -0.012(2) -0.006(2) -0.012(2)
C6 0.037(2) 0.034(3) 0.028(2) -0.007(2) -0.007(2) -0.001(2)
C7 0.030(2) 0.038(3) 0.017(2) -0.0072(19) 0.0045(18) -0.012(2)
C8 0.029(2) 0.043(3) 0.015(2) -0.0040(19) 0.0058(18) -0.014(2)
C9 0.032(2) 0.035(3) 0.024(2) -0.0050(19) 0.0013(19) -0.012(2)
C10 0.040(2) 0.032(3) 0.025(2) -0.0075(19) 0.000(2) -0.011(2)
C11 0.047(3) 0.035(3) 0.032(3) -0.010(2) -0.004(2) -0.013(2)
C12 0.057(3) 0.034(3) 0.041(3) 0.003(2) -0.011(2) -0.010(2)
C13 0.073(3) 0.025(3) 0.043(3) -0.005(2) -0.006(3) -0.010(3)
C14 0.061(3) 0.037(3) 0.026(3) -0.001(2) -0.005(2) -0.018(2)
C15 0.040(2) 0.031(3) 0.024(2) 0.001(2) 0.000(2) -0.010(2)
C16 0.042(3) 0.036(3) 0.031(2) -0.005(2) -0.005(2) -0.022(2)
C17 0.044(3) 0.051(3) 0.026(2) -0.014(2) 0.007(2) -0.027(2)
C18 0.033(2) 0.059(3) 0.034(3) -0.021(2) 0.009(2) -0.024(2)
C19 0.047(3) 0.067(4) 0.044(3) -0.024(3) 0.004(2) -0.025(3)
C20 0.054(3) 0.106(5) 0.051(3) -0.059(3) 0.016(3) -0.036(3)
C21 0.047(3) 0.145(6) 0.048(4) -0.063(4) 0.005(3) -0.026(3)
C22 0.039(3) 0.112(5) 0.043(3) -0.045(3) 0.002(3) -0.006(3)
C23 0.029(2) 0.082(4) 0.026(2) -0.025(2) 0.003(2) -0.016(2)
C24 0.026(2) 0.060(3) 0.031(3) -0.015(2) -0.003(2) -0.013(2)
C25 0.028(2) 0.067(3) 0.025(2) -0.010(2) 0.001(2) -0.021(2)
C26 0.029(2) 0.051(3) 0.025(2) 0.000(2) -0.007(2) -0.014(2)
C27 0.055(3) 0.058(4) 0.032(3) 0.003(2) -0.013(2) -0.027(3)
C28 0.072(3) 0.051(3) 0.046(3) 0.005(3) -0.031(3) -0.023(3)
C29 0.054(3) 0.057(4) 0.047(3) 0.013(3) -0.019(3) -0.019(3)
C30 0.047(3) 0.047(3) 0.037(3) 0.006(2) -0.004(2) -0.024(3)
C31 0.036(2) 0.049(3) 0.022(2) 0.002(2) -0.004(2) -0.018(2)
C32 0.027(2) 0.048(3) 0.034(3) -0.004(2) 0.000(2) -0.016(2)
C33 0.041(5) 0.054(7) 0.041(6) 0.000(5) -0.003(5) -0.016(5)
C34 0.045(5) 0.056(6) 0.040(5) -0.004(4) -0.011(5) -0.020(4)
C35 0.056(6) 0.059(7) 0.023(5) 0.006(5) -0.006(5) -0.027(5)
C36 0.035(5) 0.068(7) 0.035(5) 0.003(5) 0.013(5) -0.022(5)
C37 0.052(6) 0.073(7) 0.021(5) -0.006(4) -0.004(4) -0.028(5)
C38 0.068(6) 0.079(8) 0.024(5) -0.004(5) -0.009(5) -0.040(6)
C39 0.086(11) 0.068(12) 0.071(10) -0.038(8) -0.022(8) -0.021(9)
C40 0.077(15) 0.073(19) 0.064(15) 0.007(10) -0.029(14) -0.042(15)
C41 0.073(10) 0.074(11) 0.083(12) -0.003(8) -0.036(12) -0.036(10)
C43 0.041(5) 0.028(5) 0.033(6) -0.001(4) -0.015(5) -0.012(4)
C44 0.064(8) 0.034(7) 0.044(7) 0.003(5) -0.025(7) -0.017(7)
C46 0.068(7) 0.062(8) 0.073(8) -0.024(6) -0.016(7) -0.015(6)
C47 0.058(10) 0.047(12) 0.059(12) -0.019(8) 0.017(9) -0.031(10)

loop_
_atom_type_symbol
_atom_type_description
_atom_type_scat_dispersion_real
_atom_type_scat_dispersion_imag
_atom_type_scat_source
C C 0.0033 0.0016 'International Tables Vol C Tables 4.2.6.8 and 6.1.1.4'
H H 0.0000 0.0000 'International Tables Vol C Tables 4.2.6.8 and 6.1.1.4'
N N 0.0061 0.0033 'International Tables Vol C Tables 4.2.6.8 and 6.1.1.4'
O O 0.0106 0.0060 'International Tables Vol C Tables 4.2.6.8 and 6.1.1.4'
Mg Mg 0.0486 0.0363 'International Tables Vol C Tables 4.2.6.8 and 6.1.1.4'

loop_
_geom_angle_atom_site_label_1
_geom_angle_atom_site_label_2
_geom_angle_atom_site_label_3
_geom_angle
_geom_angle_site_symmetry_1
_geom_angle_site_symmetry_3
O1 Mg1 N4 102.06(12) . .
O1 Mg1 N6 102.41(11) . .
N4 Mg1 N6 88.64(13) . .
O1 Mg1 N8 103.49(12) . .
N4 Mg1 N8 154.45(13) . .
N6 Mg1 N8 86.02(13) . .
O1 Mg1 N2 102.68(11) . .
N4 Mg1 N2 85.98(12) . .
N6 Mg1 N2 154.91(13) . .
N8 Mg1 N2 88.34(13) . .
C1 N1 C32 124.1(3) . .
C8 N2 C1 108.0(3) . .
C8 N2 Mg1 125.9(2) . .
C1 N2 Mg1 123.9(2) . .
C9 N3 C8 123.3(3) . .
C16 N4 C9 107.4(3) . .
C16 N4 Mg1 124.0(3) . .
C9 N4 Mg1 126.9(2) . .
C17 N5 C16 122.8(3) . .
C24 N6 C17 109.5(3) . .
C24 N6 Mg1 125.9(3) . .
C17 N6 Mg1 123.5(2) . .
C25 N7 C24 122.1(4) . .
C32 N8 C25 107.8(3) . .
C32 N8 Mg1 124.2(2) . .
C25 N8 Mg1 125.8(3) . .
C33 N9 C37 115.0(6) . .
C33 N9 C35 63.2(5) . 2_556
C37 N9 C35 96.8(6) . 2_556
C33 N9 C34 87.2(5) . 2_556
C37 N9 C34 51.8(4) . 2_556
C35 N9 C34 45.0(4) 2_556 2_556
C46 N10 C38 71.3(7) . .
C46 N10 C42 57.0(6) . .
C38 N10 C42 119.6(8) . .
C46 N10 C45 45.3(6) . .
C38 N10 C45 111.9(7) . .
C42 N10 C45 12.5(6) . .
C40 N11 C43 112(4) . .
C40 N11 C47 14(3) . .
C43 N11 C47 125.4(17) . .
C40 N11 C41 59(4) . .
C43 N11 C41 52.8(10) . .
C47 N11 C41 72.6(11) . .
C40 N11 C39 30(4) . .
C43 N11 C39 136.8(15) . .
C47 N11 C39 21.3(9) . .
C41 N11 C39 86.6(10) . .
N1 C1 N2 127.6(3) . .
N1 C1 C2 122.5(4) . .
N2 C1 C2 109.9(3) . .
C3 C2 C7 121.6(4) . .
C3 C2 C1 131.5(4) . .
C7 C2 C1 106.8(3) . .
C4 C3 C2 117.4(4) . .
C3 C4 C5 120.5(4) . .
C6 C5 C4 122.5(4) . .
C5 C6 C7 117.5(4) . .
C6 C7 C2 120.5(4) . .
C6 C7 C8 134.3(4) . .
C2 C7 C8 105.2(3) . .
N3 C8 N2 126.8(3) . .
N3 C8 C7 123.2(3) . .
N2 C8 C7 110.0(3) . .
N3 C9 N4 126.0(3) . .
N3 C9 C10 123.7(3) . .
N4 C9 C10 110.4(3) . .
C11 C10 C15 120.5(4) . .
C11 C10 C9 134.8(3) . .
C15 C10 C9 104.7(3) . .
C12 C11 C10 117.7(4) . .
C11 C12 C13 121.7(4) . .
C14 C13 C12 120.4(4) . .
C13 C14 C15 119.2(4) . .
C14 C15 C10 120.5(4) . .
C14 C15 C16 132.4(4) . .
C10 C15 C16 107.1(3) . .
N5 C16 N4 128.3(4) . .
N5 C16 C15 121.2(4) . .
N4 C16 C15 110.5(3) . .
N5 C17 N6 129.0(3) . .
N5 C17 C18 123.1(4) . .
N6 C17 C18 107.8(4) . .
C23 C18 C19 121.1(4) . .
C23 C18 C17 107.2(4) . .
C19 C18 C17 131.7(4) . .
C20 C19 C18 116.3(5) . .
C21 C20 C19 122.3(5) . .
C22 C21 C20 121.3(5) . .
C21 C22 C23 118.2(5) . .
C22 C23 C18 120.7(4) . .
C22 C23 C24 133.2(5) . .
C18 C23 C24 106.0(3) . .
N7 C24 N6 128.3(4) . .
N7 C24 C23 122.3(4) . .
N6 C24 C23 109.4(4) . .
N7 C25 N8 127.3(4) . .
N7 C25 C26 123.4(4) . .
N8 C25 C26 109.2(3) . .
C27 C26 C31 120.0(4) . .
C27 C26 C25 133.6(4) . .
C31 C26 C25 106.4(3) . .
C28 C27 C26 119.1(4) . .
C27 C28 C29 120.9(4) . .
C30 C29 C28 120.3(5) . .
C31 C30 C29 118.5(4) . .
C30 C31 C26 121.2(4) . .
C30 C31 C32 132.8(4) . .
C26 C31 C32 106.0(4) . .
N1 C32 N8 127.1(4) . .
N1 C32 C31 122.3(4) . .
N8 C32 C31 110.5(3) . .
N9 C33 C34 124.8(8) . .
N9 C33 C35 65.1(6) . 2_556
C34 C33 C35 101.0(7) . 2_556
N9 C33 C36 118.9(8) . 2_556
C34 C33 C36 72.1(6) . 2_556
C35 C33 C36 53.8(5) 2_556 2_556
C33 C34 C35 119.2(8) . .
C33 C34 C37 108.0(7) . 2_556
C35 C34 C37 96.3(7) . 2_556
C33 C34 C36 58.7(5) . 2_556
C35 C34 C36 122.3(7) . 2_556
C37 C34 C36 49.4(4) 2_556 2_556
C33 C34 N9 126.4(7) . 2_556
C35 C34 N9 52.5(5) . 2_556
C37 C34 N9 43.8(4) 2_556 2_556
C36 C34 N9 81.8(5) 2_556 2_556
C34 C35 C36 117.3(7) . .
C34 C35 C33 104.7(7) . 2_556
C36 C35 C33 63.8(6) . 2_556
C34 C35 N9 82.5(6) . 2_556
C36 C35 N9 115.5(8) . 2_556
C33 C35 N9 51.8(5) 2_556 2_556
C37 C36 C35 119.4(7) . .
C37 C36 C33 107.1(7) . 2_556
C35 C36 C33 62.4(6) . 2_556
C37 C36 C34 58.1(5) . 2_556
C35 C36 C34 91.3(7) . 2_556
C33 C36 C34 49.2(4) 2_556 2_556
N9 C37 C36 124.2(7) . .
N9 C37 C34 84.4(6) . 2_556
C36 C37 C34 72.5(6) . 2_556
N10 C38 C39 125.4(10) . .
N10 C38 C46 53.6(6) . .
C39 C38 C46 77.7(8) . .
N10 C38 C47 102.3(8) . .
C39 C38 C47 26.6(7) . .
C46 C38 C47 51.4(7) . .
C47 C39 C40 34(2) . .
C47 C39 C38 98(3) . .
C40 C39 C38 115.7(15) . .
C47 C39 C46 43(2) . .
C40 C39 C46 64.4(12) . .
C38 C39 C46 55.2(7) . .
C47 C39 N11 47(2) . .
C40 C39 N11 14.7(13) . .
C38 C39 N11 127.8(13) . .
C46 C39 N11 78.8(9) . .
N11 C40 C47 156(6) . .
N11 C40 C39 135(5) . .
C47 C40 C39 29.2(18) . .
N11 C40 C41 97(4) . .
C47 C40 C41 107(3) . .
C39 C40 C41 121.8(17) . .
N11 C40 C43 46(4) . .
C47 C40 C43 158(3) . .
C39 C40 C43 158.6(18) . .
C41 C40 C43 51.4(10) . .
N11 C40 C46 153(5) . .
C47 C40 C46 51.4(18) . .
C39 C40 C46 71.1(11) . .
C41 C40 C46 55.4(10) . .
C43 C40 C46 106.8(15) . .
C44 C41 C45 93(2) . .
C44 C41 C43 63.7(15) . .
C45 C41 C43 156.4(18) . .
C44 C41 C42 104(2) . .
C45 C41 C42 24.6(8) . .
C43 C41 C42 155.4(11) . .
C44 C41 C40 136(2) . .
C45 C41 C40 131.2(16) . .
C43 C41 C40 72.4(12) . .
C42 C41 C40 116.0(14) . .
C44 C41 C46 152(2) . .
C45 C41 C46 59.4(10) . .
C43 C41 C46 144.1(15) . .
C42 C41 C46 51.4(7) . .
C40 C41 C46 71.8(11) . .
C44 C41 N11 113(2) . .
C45 C41 N11 154.7(17) . .
C43 C41 N11 48.8(9) . .
C42 C41 N11 137.0(14) . .
C40 C41 N11 23.5(11) . .
C46 C41 N11 95.3(12) . .
C44 C41 C47 161(2) . .
C45 C41 C47 105.7(13) . .
C43 C41 C47 97.8(13) . .
C42 C41 C47 93.1(10) . .
C40 C41 C47 25.5(9) . .
C46 C41 C47 46.3(8) . .
N11 C41 C47 49.0(10) . .
C45 C42 C46 81.6(16) . .
C45 C42 N10 139.9(18) . .
C46 C42 N10 60.1(7) . .
C45 C42 C41 42.9(14) . .
C46 C42 C41 69.2(9) . .
N10 C42 C41 121.3(10) . .
C45 C42 C44 38.4(14) . .
C46 C42 C44 96.1(9) . .
N10 C42 C44 147.4(9) . .
C41 C42 C44 27.8(7) . .
C44 C43 N11 116.7(10) . .
C44 C43 C41 38.4(7) . .
N11 C43 C41 78.3(10) . .
C44 C43 C40 94.6(9) . .
N11 C43 C40 22.1(11) . .
C41 C43 C40 56.3(10) . .
C41 C44 C43 78.0(18) . .
C41 C44 C45 48.0(15) . .
C43 C44 C45 126.0(11) . .
C41 C44 C42 48.1(15) . .
C43 C44 C42 122.1(10) . .
C45 C44 C42 16.4(5) . .
C42 C45 C41 112.5(19) . .
C42 C45 C46 70.5(15) . .
C41 C45 C46 78.8(11) . .
C42 C45 C44 125.2(18) . .
C41 C45 C44 39.2(11) . .
C46 C45 C44 118.0(11) . .
C42 C45 N10 27.6(13) . .
C41 C45 N10 107.4(12) . .
C46 C45 N10 44.4(6) . .
C44 C45 N10 137.8(8) . .
C42 C46 N10 63.0(8) . .
C42 C46 C45 27.9(7) . .
N10 C46 C45 90.4(10) . .
C42 C46 C47 130.9(11) . .
N10 C46 C47 119.8(10) . .
C45 C46 C47 123.1(12) . .
C42 C46 C41 59.4(9) . .
N10 C46 C41 115.4(9) . .
C45 C46 C41 41.7(7) . .
C47 C46 C41 81.5(11) . .
C42 C46 C38 110.8(10) . .
N10 C46 C38 55.1(6) . .
C45 C46 C38 137.2(10) . .
C47 C46 C38 68.4(9) . .
C41 C46 C38 126.7(9) . .
C42 C46 C40 106.1(11) . .
N10 C46 C40 127.1(10) . .
C45 C46 C40 94.5(11) . .
C47 C46 C40 28.7(10) . .
C41 C46 C40 52.8(11) . .
C38 C46 C40 89.4(11) . .
C42 C46 C39 127.9(9) . .
N10 C46 C39 98.7(8) . .
C45 C46 C39 133.2(9) . .
C47 C46 C39 21.5(8) . .
C41 C46 C39 94.6(10) . .
C38 C46 C39 47.2(6) . .
C40 C46 C39 44.6(11) . .
C39 C47 C40 117(4) . .
C39 C47 C46 115(3) . .
C40 C47 C46 100(2) . .
C39 C47 N11 112(3) . .
C40 C47 N11 11(3) . .
C46 C47 N11 110.6(15) . .
C39 C47 C38 56(2) . .
C40 C47 C38 133(2) . .
C46 C47 C38 60.2(9) . .
N11 C47 C38 139.6(15) . .
C39 C47 C41 134(2) . .
C40 C47 C41 48(2) . .
C46 C47 C41 52.2(8) . .
N11 C47 C41 58.4(11) . .
C38 C47 C41 100.5(10) . .

loop_
_geom_bond_atom_site_label_1
_geom_bond_atom_site_label_2
_geom_bond_distance
_geom_bond_site_symmetry_2
O1 Mg1 2.002(3) .
Mg1 N4 2.017(3) .
Mg1 N6 2.022(3) .
Mg1 N8 2.025(3) .
Mg1 N2 2.030(3) .
N1 C1 1.341(4) .
N1 C32 1.353(4) .
N2 C8 1.362(4) .
N2 C1 1.364(4) .
N3 C9 1.350(4) .
N3 C8 1.351(4) .
N4 C16 1.368(4) .
N4 C9 1.370(4) .
N5 C17 1.325(4) .
N5 C16 1.344(4) .
N6 C24 1.361(4) .
N6 C17 1.377(4) .
N7 C25 1.333(4) .
N7 C24 1.340(4) .
N8 C32 1.362(4) .
N8 C25 1.377(4) .
N9 C33 1.345(9) .
N9 C37 1.350(9) .
N9 C35 1.553(10) 2_556
N9 C34 1.941(10) 2_556
N10 C46 1.326(11) .
N10 C38 1.351(10) .
N10 C42 1.363(11) .
N10 C45 1.897(13) .
N11 C40 0.69(2) .
N11 C43 1.32(2) .
N11 C47 1.52(3) .
N11 C41 1.71(3) .
N11 C39 1.93(2) .
C1 C2 1.447(4) .
C2 C3 1.393(4) .
C2 C7 1.401(4) .
C3 C4 1.382(5) .
C4 C5 1.394(5) .
C5 C6 1.375(5) .
C6 C7 1.384(4) .
C7 C8 1.467(4) .
C9 C10 1.470(5) .
C10 C11 1.387(5) .
C10 C15 1.410(5) .
C11 C12 1.387(5) .
C12 C13 1.391(5) .
C13 C14 1.373(5) .
C14 C15 1.377(5) .
C15 C16 1.439(5) .
C17 C18 1.468(5) .
C18 C23 1.398(5) .
C18 C19 1.402(5) .
C19 C20 1.396(6) .
C20 C21 1.374(6) .
C21 C22 1.372(6) .
C22 C23 1.389(5) .
C23 C24 1.459(5) .
C25 C26 1.458(5) .
C26 C27 1.396(5) .
C26 C31 1.404(5) .
C27 C28 1.375(5) .
C28 C29 1.408(5) .
C29 C30 1.396(5) .
C30 C31 1.383(5) .
C31 C32 1.446(5) .
C33 C34 1.369(10) .
C33 C35 1.528(11) 2_556
C33 C36 1.547(11) 2_556
C34 C35 1.384(10) .
C34 C37 1.532(10) 2_556
C34 C36 1.722(11) 2_556
C34 N9 1.941(10) 2_556
C35 C36 1.391(11) .
C35 C33 1.528(11) 2_556
C35 N9 1.553(10) 2_556
C36 C37 1.370(10) .
C36 C33 1.547(11) 2_556
C36 C34 1.722(11) 2_556
C37 C34 1.532(10) 2_556
C38 C39 1.395(18) .
C38 C46 1.560(12) .
C38 C47 1.67(2) .
C39 C47 0.754(15) .
C39 C40 1.38(3) .
C39 C46 1.857(16) .
C40 C47 0.86(2) .
C40 C41 1.48(3) .
C40 C43 1.70(3) .
C40 C46 1.77(2) .
C41 C44 0.884(13) .
C41 C45 1.041(16) .
C41 C43 1.394(16) .
C41 C42 1.414(18) .
C41 C46 1.535(16) .
C41 C47 1.92(2) .
C42 C45 0.638(14) .
C42 C46 1.284(13) .
C42 C44 1.841(15) .
C43 C44 1.277(16) .
C44 C45 1.398(17) .
C45 C46 1.347(14) .
C46 C47 1.40(2) .

loop_
_geom_hbond_atom_site_label_D
_geom_hbond_atom_site_label_H
_geom_hbond_atom_site_label_A
_geom_hbond_distance_DH
_geom_hbond_distance_HA
_geom_hbond_distance_DA
_geom_hbond_angle_DHA
_geom_hbond_site_symmetry_A
O1 H1A N3 1.06(3) 1.74(3) 2.791(4) 171(3) 2
O1 H1B N9 0.86(3) 1.80(3) 2.664(6) 176(3) .

loop_
_geom_torsion_atom_site_label_1
_geom_torsion_atom_site_label_2
_geom_torsion_atom_site_label_3
_geom_torsion_atom_site_label_4
_geom_torsion
_geom_torsion_site_symmetry_1
_geom_torsion_site_symmetry_4
O1 Mg1 N2 C8 78.8(3) . .
N4 Mg1 N2 C8 -22.7(3) . .
N6 Mg1 N2 C8 -100.8(4) . .
N8 Mg1 N2 C8 -177.8(3) . .
O1 Mg1 N2 C1 -82.5(3) . .
N4 Mg1 N2 C1 176.1(3) . .
N6 Mg1 N2 C1 98.0(4) . .
N8 Mg1 N2 C1 21.0(3) . .
O1 Mg1 N4 C16 82.8(3) . .
N6 Mg1 N4 C16 -19.6(3) . .
N8 Mg1 N4 C16 -97.5(4) . .
N2 Mg1 N4 C16 -175.1(3) . .
O1 Mg1 N4 C9 -80.1(3) . .
N6 Mg1 N4 C9 177.5(3) . .
N8 Mg1 N4 C9 99.7(4) . .
N2 Mg1 N4 C9 22.0(3) . .
O1 Mg1 N6 C24 82.9(3) . .
N4 Mg1 N6 C24 -175.1(3) . .
N8 Mg1 N6 C24 -20.1(3) . .
N2 Mg1 N6 C24 -97.5(4) . .
O1 Mg1 N6 C17 -83.9(3) . .
N4 Mg1 N6 C17 18.2(3) . .
N8 Mg1 N6 C17 173.2(3) . .
N2 Mg1 N6 C17 95.7(4) . .
O1 Mg1 N8 C32 81.0(3) . .
N4 Mg1 N8 C32 -98.8(4) . .
N6 Mg1 N8 C32 -177.2(3) . .
N2 Mg1 N8 C32 -21.6(3) . .
O1 Mg1 N8 C25 -80.3(3) . .
N4 Mg1 N8 C25 99.9(4) . .
N6 Mg1 N8 C25 21.5(3) . .
N2 Mg1 N8 C25 177.1(3) . .
C32 N1 C1 N2 -0.7(6) . .
C32 N1 C1 C2 -179.6(3) . .
C8 N2 C1 N1 -178.6(3) . .
Mg1 N2 C1 N1 -14.5(5) . .
C8 N2 C1 C2 0.4(4) . .
Mg1 N2 C1 C2 164.5(2) . .
N1 C1 C2 C3 0.3(6) . .
N2 C1 C2 C3 -178.7(4) . .
N1 C1 C2 C7 178.6(3) . .
N2 C1 C2 C7 -0.4(4) . .
C7 C2 C3 C4 -0.2(5) . .
C1 C2 C3 C4 177.8(4) . .
C2 C3 C4 C5 0.1(6) . .
C3 C4 C5 C6 0.4(6) . .
C4 C5 C6 C7 -0.6(6) . .
C5 C6 C7 C2 0.4(6) . .
C5 C6 C7 C8 -178.0(4) . .
C3 C2 C7 C6 0.0(5) . .
C1 C2 C7 C6 -178.5(3) . .
C3 C2 C7 C8 178.8(3) . .
C1 C2 C7 C8 0.3(4) . .
C9 N3 C8 N2 0.2(5) . .
C9 N3 C8 C7 -179.0(3) . .
C1 N2 C8 N3 -179.4(3) . .
Mg1 N2 C8 N3 16.9(5) . .
C1 N2 C8 C7 -0.2(4) . .
Mg1 N2 C8 C7 -163.9(2) . .
C6 C7 C8 N3 -2.3(6) . .
C2 C7 C8 N3 179.2(3) . .
C6 C7 C8 N2 178.5(4) . .
C2 C7 C8 N2 -0.1(4) . .
C8 N3 C9 N4 -1.2(5) . .
C8 N3 C9 C10 178.8(3) . .
C16 N4 C9 N3 179.7(3) . .
Mg1 N4 C9 N3 -15.1(5) . .
C16 N4 C9 C10 -0.2(4) . .
Mg1 N4 C9 C10 164.9(2) . .
N3 C9 C10 C11 -0.5(6) . .
N4 C9 C10 C11 179.5(4) . .
N3 C9 C10 C15 179.6(3) . .
N4 C9 C10 C15 -0.4(4) . .
C15 C10 C11 C12 -0.5(5) . .
C9 C10 C11 C12 179.6(4) . .
C10 C11 C12 C13 -0.3(6) . .
C11 C12 C13 C14 1.0(7) . .
C12 C13 C14 C15 -0.9(6) . .
C13 C14 C15 C10 0.1(6) . .
C13 C14 C15 C16 179.7(4) . .
C11 C10 C15 C14 0.6(6) . .
C9 C10 C15 C14 -179.5(3) . .
C11 C10 C15 C16 -179.1(3) . .
C9 C10 C15 C16 0.8(4) . .
C17 N5 C16 N4 1.2(6) . .
C17 N5 C16 C15 -179.8(3) . .
C9 N4 C16 N5 179.9(4) . .
Mg1 N4 C16 N5 14.2(5) . .
C9 N4 C16 C15 0.8(4) . .
Mg1 N4 C16 C15 -164.9(2) . .
C14 C15 C16 N5 0.2(6) . .
C10 C15 C16 N5 179.8(3) . .
C14 C15 C16 N4 179.3(4) . .
C10 C15 C16 N4 -1.0(4) . .
C16 N5 C17 N6 -2.9(6) . .
C16 N5 C17 C18 -179.6(3) . .
C24 N6 C17 N5 -179.7(4) . .
Mg1 N6 C17 N5 -11.0(5) . .
C24 N6 C17 C18 -2.6(4) . .
Mg1 N6 C17 C18 166.0(2) . .
N5 C17 C18 C23 179.2(3) . .
N6 C17 C18 C23 2.0(4) . .
N5 C17 C18 C19 -2.9(6) . .
N6 C17 C18 C19 179.8(4) . .
C23 C18 C19 C20 -2.6(6) . .
C17 C18 C19 C20 179.8(4) . .
C18 C19 C20 C21 2.7(7) . .
C19 C20 C21 C22 -1.9(8) . .
C20 C21 C22 C23 0.8(7) . .
C21 C22 C23 C18 -0.8(7) . .
C21 C22 C23 C24 179.9(4) . .
C19 C18 C23 C22 1.8(6) . .
C17 C18 C23 C22 179.9(4) . .
C19 C18 C23 C24 -178.7(3) . .
C17 C18 C23 C24 -0.6(4) . .
C25 N7 C24 N6 3.3(6) . .
C25 N7 C24 C23 -178.4(3) . .
C17 N6 C24 N7 -179.3(4) . .
Mg1 N6 C24 N7 12.4(5) . .
C17 N6 C24 C23 2.3(4) . .
Mg1 N6 C24 C23 -166.0(2) . .
C22 C23 C24 N7 -0.2(7) . .
C18 C23 C24 N7 -179.6(3) . .
C22 C23 C24 N6 178.4(4) . .
C18 C23 C24 N6 -1.0(4) . .
C24 N7 C25 N8 -1.5(6) . .
C24 N7 C25 C26 179.1(3) . .
C32 N8 C25 N7 -179.5(4) . .
Mg1 N8 C25 N7 -15.7(5) . .
C32 N8 C25 C26 0.0(4) . .
Mg1 N8 C25 C26 163.8(2) . .
N7 C25 C26 C27 0.9(6) . .
N8 C25 C26 C27 -178.6(4) . .
N7 C25 C26 C31 179.2(3) . .
N8 C25 C26 C31 -0.3(4) . .
C31 C26 C27 C28 -1.3(6) . .
C25 C26 C27 C28 176.9(4) . .
C26 C27 C28 C29 0.8(6) . .
C27 C28 C29 C30 0.0(7) . .
C28 C29 C30 C31 -0.5(6) . .
C29 C30 C31 C26 0.0(6) . .
C29 C30 C31 C32 -177.6(4) . .
C27 C26 C31 C30 0.9(6) . .
C25 C26 C31 C30 -177.8(3) . .
C27 C26 C31 C32 179.0(3) . .
C25 C26 C31 C32 0.4(4) . .
C1 N1 C32 N8 0.0(6) . .
C1 N1 C32 C31 179.7(3) . .
C25 N8 C32 N1 180.0(3) . .
Mg1 N8 C32 N1 15.8(5) . .
C25 N8 C32 C31 0.3(4) . .
Mg1 N8 C32 C31 -163.9(2) . .
C30 C31 C32 N1 -2.3(6) . .
C26 C31 C32 N1 179.8(3) . .
C30 C31 C32 N8 177.4(4) . .
C26 C31 C32 N8 -0.4(4) . .
C37 N9 C33 C34 1.4(13) . .
C35 N9 C33 C34 86.2(10) 2_556 .
C34 N9 C33 C34 46.4(10) 2_556 .
C37 N9 C33 C35 -84.8(7) . 2_556
C34 N9 C33 C35 -39.7(4) 2_556 2_556
C37 N9 C33 C36 -86.1(9) . 2_556
C35 N9 C33 C36 -1.3(6) 2_556 2_556
C34 N9 C33 C36 -41.0(7) 2_556 2_556
N9 C33 C34 C35 -1.0(13) . .
C35 C33 C34 C35 66.2(10) 2_556 .
C36 C33 C34 C35 112.1(9) 2_556 .
N9 C33 C34 C37 -109.3(9) . 2_556
C35 C33 C34 C37 -42.1(8) 2_556 2_556
C36 C33 C34 C37 3.8(7) 2_556 2_556
N9 C33 C34 C36 -113.1(10) . 2_556
C35 C33 C34 C36 -46.0(5) 2_556 2_556
N9 C33 C34 N9 -64.0(12) . 2_556
C35 C33 C34 N9 3.2(9) 2_556 2_556
C36 C33 C34 N9 49.2(8) 2_556 2_556
C33 C34 C35 C36 -0.4(13) . .
C37 C34 C35 C36 114.3(9) 2_556 .
C36 C34 C35 C36 69.1(12) 2_556 .
N9 C34 C35 C36 114.9(10) 2_556 .
C33 C34 C35 C33 -68.1(11) . 2_556
C37 C34 C35 C33 46.5(7) 2_556 2_556
C36 C34 C35 C33 1.3(10) 2_556 2_556
N9 C34 C35 C33 47.2(5) 2_556 2_556
C33 C34 C35 N9 -115.3(8) . 2_556
C37 C34 C35 N9 -0.6(6) 2_556 2_556
C36 C34 C35 N9 -45.8(8) 2_556 2_556
C34 C35 C36 C37 1.4(13) . .
C33 C35 C36 C37 95.0(9) 2_556 .
N9 C35 C36 C37 96.2(10) 2_556 .
C34 C35 C36 C33 -93.6(9) . 2_556
N9 C35 C36 C33 1.2(6) 2_556 2_556
C34 C35 C36 C34 -52.2(10) . 2_556
C33 C35 C36 C34 41.5(5) 2_556 2_556
N9 C35 C36 C34 42.6(7) 2_556 2_556
C33 N9 C37 C36 -0.3(12) . .
C35 N9 C37 C36 -63.8(10) 2_556 .
C34 N9 C37 C36 -64.4(8) 2_556 .
C33 N9 C37 C34 64.2(8) . 2_556
C35 N9 C37 C34 0.7(6) 2_556 2_556
C35 C36 C37 N9 -1.1(14) . .
C33 C36 C37 N9 66.4(11) 2_556 .
C34 C36 C37 N9 70.3(8) 2_556 .
C35 C36 C37 C34 -71.3(9) . 2_556
C33 C36 C37 C34 -3.8(7) 2_556 2_556
C46 N10 C38 C39 -31.8(10) . .
C42 N10 C38 C39 -0.5(14) . .
C45 N10 C38 C39 -11.4(12) . .
C42 N10 C38 C46 31.3(7) . .
C45 N10 C38 C46 20.4(6) . .
C46 N10 C38 C47 -17.4(8) . .
C42 N10 C38 C47 13.9(11) . .
C45 N10 C38 C47 3.0(9) . .
N10 C38 C39 C47 33(3) . .
C46 C38 C39 C47 7(2) . .
N10 C38 C39 C40 2.7(18) . .
C46 C38 C39 C40 -23.1(14) . .
C47 C38 C39 C40 -30.3(19) . .
N10 C38 C39 C46 25.7(8) . .
C47 C38 C39 C46 -7(2) . .
N10 C38 C39 N11 -7.1(17) . .
C46 C38 C39 N11 -32.8(12) . .
C47 C38 C39 N11 -40.0(19) . .
C40 N11 C39 C47 -24(6) . .
C43 N11 C39 C47 -66(3) . .
C41 N11 C39 C47 -48(3) . .
C43 N11 C39 C40 -43(5) . .
C47 N11 C39 C40 24(6) . .
C41 N11 C39 C40 -24(5) . .
C40 N11 C39 C38 37(6) . .
C43 N11 C39 C38 -6(3) . .
C47 N11 C39 C38 60(3) . .
C41 N11 C39 C38 12.6(15) . .
C40 N11 C39 C46 10(6) . .
C43 N11 C39 C46 -32.9(18) . .
C47 N11 C39 C46 34(2) . .
C41 N11 C39 C46 -14.4(8) . .
C43 N11 C40 C47 -172(10) . .
C41 N11 C40 C47 -170(13) . .
C39 N11 C40 C47 38(9) . .
C43 N11 C40 C39 150(3) . .
C47 N11 C40 C39 -38(9) . .
C41 N11 C40 C39 151(6) . .
C43 N11 C40 C41 -2(3) . .
C47 N11 C40 C41 170(13) . .
C39 N11 C40 C41 -151(6) . .
C47 N11 C40 C43 172(10) . .
C41 N11 C40 C43 2(3) . .
C39 N11 C40 C43 -150(3) . .
C43 N11 C40 C46 -7(10) . .
C47 N11 C40 C46 165(19) . .
C41 N11 C40 C46 -6(6) . .
C39 N11 C40 C46 -157(12) . .
C47 C39 C40 N11 148(8) . .
C38 C39 C40 N11 -148(5) . .
C46 C39 C40 N11 -169(6) . .
C38 C39 C40 C47 63(4) . .
C46 C39 C40 C47 42(3) . .
N11 C39 C40 C47 -148(8) . .
C47 C39 C40 C41 -66(4) . .
C38 C39 C40 C41 -2(2) . .
C46 C39 C40 C41 -23.2(14) . .
N11 C39 C40 C41 146(7) . .
C47 C39 C40 C43 -130(6) . .
C38 C39 C40 C43 -67(5) . .
C46 C39 C40 C43 -88(5) . .
N11 C39 C40 C43 81(6) . .
C47 C39 C40 C46 -42(3) . .
C38 C39 C40 C46 20.9(12) . .
N11 C39 C40 C46 169(6) . .
N11 C40 C41 C44 3(5) . .
C47 C40 C41 C44 178(3) . .
C39 C40 C41 C44 -154(2) . .
C43 C40 C41 C44 1(2) . .
C46 C40 C41 C44 179(3) . .
N11 C40 C41 C45 180(3) . .
C47 C40 C41 C45 -4(4) . .
C39 C40 C41 C45 24(3) . .
C43 C40 C41 C45 179(2) . .
C46 C40 C41 C45 -3.3(18) . .
N11 C40 C41 C43 1(3) . .
C47 C40 C41 C43 177(3) . .
C39 C40 C41 C43 -155(2) . .
C46 C40 C41 C43 178.1(11) . .
N11 C40 C41 C42 156(3) . .
C47 C40 C41 C42 -28(3) . .
C39 C40 C41 C42 0(2) . .
C43 C40 C41 C42 155.0(13) . .
C46 C40 C41 C42 -26.9(10) . .
N11 C40 C41 C46 -177(4) . .
C47 C40 C41 C46 -1(2) . .
C39 C40 C41 C46 26.9(16) . .
C43 C40 C41 C46 -178.1(11) . .
C47 C40 C41 N11 176(5) . .
C39 C40 C41 N11 -156(5) . .
C43 C40 C41 N11 -1(3) . .
C46 C40 C41 N11 177(4) . .
N11 C40 C41 C47 -176(5) . .
C39 C40 C41 C47 27.7(16) . .
C43 C40 C41 C47 -177(3) . .
C46 C40 C41 C47 1(2) . .
C40 N11 C41 C44 -178(4) . .
C43 N11 C41 C44 0.1(16) . .
C47 N11 C41 C44 180(2) . .
C39 N11 C41 C44 -164.0(18) . .
C40 N11 C41 C45 0(5) . .
C43 N11 C41 C45 178(4) . .
C47 N11 C41 C45 -2(4) . .
C39 N11 C41 C45 14(4) . .
C40 N11 C41 C43 -178(4) . .
C47 N11 C41 C43 179.4(16) . .
C39 N11 C41 C43 -164.1(13) . .
C40 N11 C41 C42 -32(4) . .
C43 N11 C41 C42 146.4(16) . .
C47 N11 C41 C42 -34.2(19) . .
C39 N11 C41 C42 -17.7(18) . .
C43 N11 C41 C40 178(4) . .
C47 N11 C41 C40 -2(3) . .
C39 N11 C41 C40 14(3) . .
C40 N11 C41 C46 3(3) . .
C43 N11 C41 C46 -178.6(11) . .
C47 N11 C41 C46 0.8(12) . .
C39 N11 C41 C46 17.3(9) . .
C40 N11 C41 C47 2(3) . .
C43 N11 C41 C47 -179.4(16) . .
C39 N11 C41 C47 16.4(9) . .
C46 N10 C42 C45 -19(3) . .
C38 N10 C42 C45 -55(3) . .
C38 N10 C42 C46 -36.0(8) . .
C45 N10 C42 C46 19(3) . .
C46 N10 C42 C41 33.8(10) . .
C38 N10 C42 C41 -2.2(14) . .
C45 N10 C42 C41 52(3) . .
C46 N10 C42 C44 47.6(15) . .
C38 N10 C42 C44 11.7(19) . .
C45 N10 C42 C44 66(3) . .
C44 C41 C42 C45 -65(3) . .
C43 C41 C42 C45 -121(4) . .
C40 C41 C42 C45 134(2) . .
C46 C41 C42 C45 100(2) . .
N11 C41 C42 C45 147(3) . .
C47 C41 C42 C45 122(2) . .
C44 C41 C42 C46 -165.0(18) . .
C45 C41 C42 C46 -100(2) . .
C43 C41 C42 C46 138(4) . .
C40 C41 C42 C46 33.4(13) . .
N11 C41 C42 C46 47.0(16) . .
C47 C41 C42 C46 21.8(8) . .
C44 C41 C42 N10 163.9(15) . .
C45 C41 C42 N10 -131(2) . .
C43 C41 C42 N10 107(3) . .
C40 C41 C42 N10 2.3(17) . .
C46 C41 C42 N10 -31.1(9) . .
N11 C41 C42 N10 16(2) . .
C47 C41 C42 N10 -9.2(12) . .
C45 C41 C42 C44 65(3) . .
C43 C41 C42 C44 -57(3) . .
C40 C41 C42 C44 -162(2) . .
C46 C41 C42 C44 165.0(18) . .
N11 C41 C42 C44 -148(3) . .
C47 C41 C42 C44 -173(2) . .
C40 N11 C43 C44 2(4) . .
C47 N11 C43 C44 -1(2) . .
C41 N11 C43 C44 -0.1(12) . .
C39 N11 C43 C44 23(2) . .
C40 N11 C43 C41 2(4) . .
C47 N11 C43 C41 -0.7(19) . .
C39 N11 C43 C41 23.5(17) . .
C47 N11 C43 C40 -2(3) . .
C41 N11 C43 C40 -2(4) . .
C39 N11 C43 C40 22(3) . .
C45 C41 C43 C44 2(3) . .
C42 C41 C43 C44 65(3) . .
C40 C41 C43 C44 179.1(19) . .
C46 C41 C43 C44 -178(3) . .
N11 C41 C43 C44 179.9(17) . .
C47 C41 C43 C44 -179.7(18) . .
C44 C41 C43 N11 -179.9(17) . .
C45 C41 C43 N11 -178(4) . .
C42 C41 C43 N11 -115(4) . .
C40 C41 C43 N11 -0.7(17) . .
C46 C41 C43 N11 2.4(19) . .
C47 C41 C43 N11 0.4(12) . .
C44 C41 C43 C40 -179.1(19) . .
C45 C41 C43 C40 -177(4) . .
C42 C41 C43 C40 -114(4) . .
C46 C41 C43 C40 3.1(17) . .
N11 C41 C43 C40 0.7(17) . .
C47 C41 C43 C40 1.2(11) . .
N11 C40 C43 C44 -179(4) . .
C47 C40 C43 C44 -7(7) . .
C39 C40 C43 C44 79(5) . .
C41 C40 C43 C44 -0.5(12) . .
C46 C40 C43 C44 -2.2(13) . .
C47 C40 C43 N11 171(10) . .
C39 C40 C43 N11 -103(7) . .
C41 C40 C43 N11 178(4) . .
C46 C40 C43 N11 176(5) . .
N11 C40 C43 C41 -178(4) . .
C47 C40 C43 C41 -7(7) . .
C39 C40 C43 C41 79(5) . .
C46 C40 C43 C41 -1.7(9) . .
C45 C41 C44 C43 -179.3(11) . .
C42 C41 C44 C43 -157.1(11) . .
C40 C41 C44 C43 -1(3) . .
C46 C41 C44 C43 177(4) . .
N11 C41 C44 C43 -0.1(14) . .
C47 C41 C44 C43 1(6) . .
C43 C41 C44 C45 179.3(11) . .
C42 C41 C44 C45 22.2(8) . .
C40 C41 C44 C45 178(3) . .
C46 C41 C44 C45 -4(3) . .
N11 C41 C44 C45 179(2) . .
C47 C41 C44 C45 -180(100) . .
C45 C41 C44 C42 -22.2(8) . .
C43 C41 C44 C42 157.1(11) . .
C40 C41 C44 C42 156(3) . .
C46 C41 C44 C42 -26(3) . .
N11 C41 C44 C42 157(2) . .
C47 C41 C44 C42 158(6) . .
N11 C43 C44 C41 0.2(18) . .
C40 C43 C44 C41 0.7(16) . .
N11 C43 C44 C45 -0.5(17) . .
C41 C43 C44 C45 -0.7(10) . .
C40 C43 C44 C45 0.1(15) . .
N11 C43 C44 C42 -19.8(15) . .
C41 C43 C44 C42 -20.0(10) . .
C40 C43 C44 C42 -19.2(13) . .
C45 C42 C44 C41 82(3) . .
C46 C42 C44 C41 14.1(17) . .
N10 C42 C44 C41 -26(2) . .
C45 C42 C44 C43 109(3) . .
C46 C42 C44 C43 40.8(12) . .
N10 C42 C44 C43 1(2) . .
C41 C42 C44 C43 26.7(14) . .
C46 C42 C44 C45 -68(2) . .
N10 C42 C44 C45 -108(3) . .
C41 C42 C44 C45 -82(3) . .
C46 C42 C45 C41 68.3(16) . .
N10 C42 C45 C41 85(3) . .
C44 C42 C45 C41 -42.7(15) . .
N10 C42 C45 C46 16(2) . .
C41 C42 C45 C46 -68.3(16) . .
C44 C42 C45 C46 -111.1(18) . .
C46 C42 C45 C44 111.1(18) . .
N10 C42 C45 C44 127(2) . .
C41 C42 C45 C44 42.7(15) . .
C46 C42 C45 N10 -16(2) . .
C41 C42 C45 N10 -85(3) . .
C44 C42 C45 N10 -127(2) . .
C44 C41 C45 C42 119(2) . .
C43 C41 C45 C42 117(4) . .
C40 C41 C45 C42 -60(3) . .
C46 C41 C45 C42 -63.3(18) . .
N11 C41 C45 C42 -60(4) . .
C47 C41 C45 C42 -61(2) . .
C44 C41 C45 C46 -178.1(16) . .
C43 C41 C45 C46 -180(4) . .
C42 C41 C45 C46 63.3(18) . .
C40 C41 C45 C46 4(2) . .
N11 C41 C45 C46 4(3) . .
C47 C41 C45 C46 1.9(10) . .
C43 C41 C45 C44 -2(3) . .
C42 C41 C45 C44 -119(2) . .
C40 C41 C45 C44 -178(3) . .
C46 C41 C45 C44 178.1(16) . .
N11 C41 C45 C44 -178(4) . .
C47 C41 C45 C44 180(2) . .
C44 C41 C45 N10 147.5(14) . .
C43 C41 C45 N10 146(3) . .
C42 C41 C45 N10 28.9(16) . .
C40 C41 C45 N10 -31(2) . .
C46 C41 C45 N10 -34.4(6) . .
N11 C41 C45 N10 -31(4) . .
C47 C41 C45 N10 -32.5(12) . .
C41 C44 C45 C42 -83(3) . .
C43 C44 C45 C42 -82(3) . .
C43 C44 C45 C41 0.9(14) . .
C42 C44 C45 C41 83(3) . .
C41 C44 C45 C46 2.1(18) . .
C43 C44 C45 C46 3.0(17) . .
C42 C44 C45 C46 85(2) . .
C41 C44 C45 N10 -50(2) . .
C43 C44 C45 N10 -48.8(19) . .
C42 C44 C45 N10 33.2(16) . .
C46 N10 C45 C42 158(3) . .
C38 N10 C45 C42 130(3) . .
C46 N10 C45 C41 52.4(11) . .
C38 N10 C45 C41 24.7(13) . .
C42 N10 C45 C41 -105(3) . .
C38 N10 C45 C46 -27.7(8) . .
C42 N10 C45 C46 -158(3) . .
C46 N10 C45 C44 82.7(15) . .
C38 N10 C45 C44 55.0(15) . .
C42 N10 C45 C44 -75(3) . .
C45 C42 C46 N10 168.0(18) . .
C41 C42 C46 N10 -149.4(10) . .
C44 C42 C46 N10 -156.4(8) . .
N10 C42 C46 C45 -168.0(18) . .
C41 C42 C46 C45 42.6(13) . .
C44 C42 C46 C45 35.6(13) . .
C45 C42 C46 C47 -85(2) . .
N10 C42 C46 C47 107.2(15) . .
C41 C42 C46 C47 -42.2(16) . .
C44 C42 C46 C47 -49.2(16) . .
C45 C42 C46 C41 -42.6(13) . .
N10 C42 C46 C41 149.4(10) . .
C44 C42 C46 C41 -7.0(9) . .
C45 C42 C46 C38 -163.8(16) . .
N10 C42 C46 C38 28.2(7) . .
C41 C42 C46 C38 -121.2(11) . .
C44 C42 C46 C38 -128.2(8) . .
C45 C42 C46 C40 -68.1(18) . .
N10 C42 C46 C40 123.9(11) . .
C41 C42 C46 C40 -25.6(12) . .
C44 C42 C46 C40 -32.5(12) . .
C45 C42 C46 C39 -112.5(18) . .
N10 C42 C46 C39 79.5(12) . .
C41 C42 C46 C39 -69.9(14) . .
C44 C42 C46 C39 -76.9(13) . .
C38 N10 C46 C42 147.4(8) . .
C45 N10 C46 C42 -5.6(8) . .
C38 N10 C46 C45 153.0(8) . .
C42 N10 C46 C45 5.6(8) . .
C38 N10 C46 C47 23.6(11) . .
C42 N10 C46 C47 -123.7(13) . .
C45 N10 C46 C47 -129.3(13) . .
C38 N10 C46 C41 118.4(11) . .
C42 N10 C46 C41 -29.0(11) . .
C45 N10 C46 C41 -34.6(8) . .
C42 N10 C46 C38 -147.4(8) . .
C45 N10 C46 C38 -153.0(8) . .
C38 N10 C46 C40 57.1(14) . .
C42 N10 C46 C40 -90.3(15) . .
C45 N10 C46 C40 -95.9(15) . .
C38 N10 C46 C39 19.0(7) . .
C42 N10 C46 C39 -128.3(9) . .
C45 N10 C46 C39 -133.9(10) . .
C41 C45 C46 C42 -118.9(18) . .
C44 C45 C46 C42 -120.3(18) . .
N10 C45 C46 C42 10.7(15) . .
C42 C45 C46 N10 -10.7(15) . .
C41 C45 C46 N10 -129.6(11) . .
C44 C45 C46 N10 -131.0(10) . .
C42 C45 C46 C47 116.0(18) . .
C41 C45 C46 C47 -2.9(16) . .
C44 C45 C46 C47 -4.3(17) . .
N10 C45 C46 C47 126.7(13) . .
C42 C45 C46 C41 118.9(18) . .
C44 C45 C46 C41 -1.4(11) . .
N10 C45 C46 C41 129.6(11) . .
C42 C45 C46 C38 23(2) . .
C41 C45 C46 C38 -96.3(17) . .
C44 C45 C46 C38 -97.7(17) . .
N10 C45 C46 C38 33.3(11) . .
C42 C45 C46 C40 116.6(17) . .
C41 C45 C46 C40 -2.3(13) . .
C44 C45 C46 C40 -3.7(13) . .
N10 C45 C46 C40 127.3(10) . .
C42 C45 C46 C39 92(2) . .
C41 C45 C46 C39 -27.2(17) . .
C44 C45 C46 C39 -28.6(18) . .
N10 C45 C46 C39 102.3(13) . .
C44 C41 C46 C42 33(4) . .
C45 C41 C46 C42 28.4(9) . .
C43 C41 C46 C42 -152(2) . .
C40 C41 C46 C42 -148.6(13) . .
N11 C41 C46 C42 -150.0(12) . .
C47 C41 C46 C42 -149.1(11) . .
C44 C41 C46 N10 63(4) . .
C45 C41 C46 N10 58.5(14) . .
C43 C41 C46 N10 -121.7(18) . .
C42 C41 C46 N10 30.1(11) . .
C40 C41 C46 N10 -118.5(13) . .
N11 C41 C46 N10 -119.9(11) . .
C47 C41 C46 N10 -119.0(11) . .
C44 C41 C46 C45 4(3) . .
C43 C41 C46 C45 180(2) . .
C42 C41 C46 C45 -28.4(9) . .
C40 C41 C46 C45 -177.1(16) . .
N11 C41 C46 C45 -178.4(15) . .
C47 C41 C46 C45 -177.5(14) . .
C44 C41 C46 C47 -178(4) . .
C45 C41 C46 C47 177.5(14) . .
C43 C41 C46 C47 -2.7(19) . .
C42 C41 C46 C47 149.1(11) . .
C40 C41 C46 C47 0.5(13) . .
N11 C41 C46 C47 -0.9(12) . .
C44 C41 C46 C38 127(4) . .
C45 C41 C46 C38 122.7(16) . .
C43 C41 C46 C38 -58(2) . .
C42 C41 C46 C38 94.2(15) . .
C40 C41 C46 C38 -54.4(16) . .
N11 C41 C46 C38 -55.7(15) . .
C47 C41 C46 C38 -54.9(12) . .
C44 C41 C46 C40 -179(4) . .
C45 C41 C46 C40 177.1(16) . .
C43 C41 C46 C40 -3.1(17) . .
C42 C41 C46 C40 148.6(13) . .
N11 C41 C46 C40 -1.3(15) . .
C47 C41 C46 C40 -0.5(13) . .
C44 C41 C46 C39 165(4) . .
C45 C41 C46 C39 160.4(12) . .
C43 C41 C46 C39 -19.8(19) . .
C42 C41 C46 C39 132.0(10) . .
C40 C41 C46 C39 -16.6(12) . .
N11 C41 C46 C39 -18.0(10) . .
C47 C41 C46 C39 -17.1(9) . .
N10 C38 C46 C42 -30.9(8) . .
C39 C38 C46 C42 123.0(11) . .
C47 C38 C46 C42 127.1(12) . .
C39 C38 C46 N10 153.9(9) . .
C47 C38 C46 N10 158.0(10) . .
N10 C38 C46 C45 -42.0(14) . .
C39 C38 C46 C45 111.9(16) . .
C47 C38 C46 C45 116.0(16) . .
N10 C38 C46 C47 -158.0(10) . .
C39 C38 C46 C47 -4.1(12) . .
N10 C38 C46 C41 -97.6(13) . .
C39 C38 C46 C41 56.3(15) . .
C47 C38 C46 C41 60.4(14) . .
N10 C38 C46 C40 -138.0(10) . .
C39 C38 C46 C40 16.0(11) . .
C47 C38 C46 C40 20.1(10) . .
N10 C38 C46 C39 -153.9(9) . .
C47 C38 C46 C39 4.1(12) . .
N11 C40 C46 C42 35(9) . .
C47 C40 C46 C42 -153(2) . .
C39 C40 C46 C42 -128.2(12) . .
C41 C40 C46 C42 27.8(12) . .
C43 C40 C46 C42 29.4(15) . .
N11 C40 C46 N10 103(8) . .
C47 C40 C46 N10 -85(2) . .
C39 C40 C46 N10 -60.2(16) . .
C41 C40 C46 N10 95.8(15) . .
C43 C40 C46 N10 97.4(16) . .
N11 C40 C46 C45 9(8) . .
C47 C40 C46 C45 -179(2) . .
C39 C40 C46 C45 -154.1(12) . .
C41 C40 C46 C45 2.0(11) . .
C43 C40 C46 C45 3.5(13) . .
N11 C40 C46 C47 -172(10) . .
C39 C40 C46 C47 24.9(19) . .
C41 C40 C46 C47 -179(3) . .
C43 C40 C46 C47 -177(3) . .
N11 C40 C46 C41 7(8) . .
C47 C40 C46 C41 179(3) . .
C39 C40 C46 C41 -156.0(16) . .
C43 C40 C46 C41 1.6(9) . .
N11 C40 C46 C38 146(8) . .
C47 C40 C46 C38 -42(2) . .
C39 C40 C46 C38 -16.7(11) . .
C41 C40 C46 C38 139.3(11) . .
C43 C40 C46 C38 140.9(12) . .
N11 C40 C46 C39 163(9) . .
C47 C40 C46 C39 -24.9(19) . .
C41 C40 C46 C39 156.0(16) . .
C43 C40 C46 C39 157.6(19) . .
C47 C39 C46 C42 107(3) . .
C40 C39 C46 C42 73.2(17) . .
C38 C39 C46 C42 -83.8(14) . .
N11 C39 C46 C42 70.4(14) . .
C47 C39 C46 N10 169(3) . .
C40 C39 C46 N10 135.5(13) . .
C38 C39 C46 N10 -21.4(8) . .
N11 C39 C46 N10 132.7(9) . .
C47 C39 C46 C45 70(3) . .
C40 C39 C46 C45 36.7(18) . .
C38 C39 C46 C45 -120.2(15) . .
N11 C39 C46 C45 34.0(15) . .
C40 C39 C46 C47 -34(3) . .
C38 C39 C46 C47 170(3) . .
N11 C39 C46 C47 -36(3) . .
C47 C39 C46 C41 52(3) . .
C40 C39 C46 C41 18.9(13) . .
C38 C39 C46 C41 -138.0(10) . .
N11 C39 C46 C41 16.2(9) . .
C47 C39 C46 C38 -170(3) . .
C40 C39 C46 C38 156.9(15) . .
N11 C39 C46 C38 154.1(11) . .
C47 C39 C46 C40 34(3) . .
C38 C39 C46 C40 -156.9(15) . .
N11 C39 C46 C40 -2.8(15) . .
C38 C39 C47 C40 -126(3) . .
C46 C39 C47 C40 -117(4) . .
N11 C39 C47 C40 10(3) . .
C40 C39 C47 C46 117(4) . .
C38 C39 C47 C46 -9(3) . .
N11 C39 C47 C46 127(3) . .
C40 C39 C47 N11 -10(3) . .
C38 C39 C47 N11 -136.1(17) . .
C46 C39 C47 N11 -127(3) . .
C40 C39 C47 C38 126(3) . .
C46 C39 C47 C38 9(3) . .
N11 C39 C47 C38 136.1(17) . .
C40 C39 C47 C41 56(3) . .
C38 C39 C47 C41 -70(4) . .
C46 C39 C47 C41 -61(3) . .
N11 C39 C47 C41 66(3) . .
N11 C40 C47 C39 -64(12) . .
C41 C40 C47 C39 126(3) . .
C43 C40 C47 C39 132(6) . .
C46 C40 C47 C39 125(4) . .
N11 C40 C47 C46 171(11) . .
C39 C40 C47 C46 -125(4) . .
C41 C40 C47 C46 1(2) . .
C43 C40 C47 C46 6(8) . .
C39 C40 C47 N11 64(12) . .
C41 C40 C47 N11 -170(13) . .
C43 C40 C47 N11 -164(18) . .
C46 C40 C47 N11 -171(11) . .
N11 C40 C47 C38 -131(10) . .
C39 C40 C47 C38 -67(3) . .
C41 C40 C47 C38 59(4) . .
C43 C40 C47 C38 65(8) . .
C46 C40 C47 C38 58(3) . .
N11 C40 C47 C41 170(13) . .
C39 C40 C47 C41 -126(3) . .
C43 C40 C47 C41 6(5) . .
C46 C40 C47 C41 -1(2) . .
C42 C46 C47 C39 -91(3) . .
N10 C46 C47 C39 -12(3) . .
C45 C46 C47 C39 -125(3) . .
C41 C46 C47 C39 -127(3) . .
C38 C46 C47 C39 8(2) . .
C40 C46 C47 C39 -126(4) . .
C42 C46 C47 C40 35(3) . .
N10 C46 C47 C40 114(2) . .
C45 C46 C47 C40 1(3) . .
C41 C46 C47 C40 -1(2) . .
C38 C46 C47 C40 134(2) . .
C39 C46 C47 C40 126(4) . .
C42 C46 C47 N11 37(2) . .
N10 C46 C47 N11 115.5(15) . .
C45 C46 C47 N11 3(2) . .
C41 C46 C47 N11 1.1(15) . .
C38 C46 C47 N11 136.2(16) . .
C40 C46 C47 N11 2(2) . .
C39 C46 C47 N11 128(4) . .
C42 C46 C47 C38 -99.3(15) . .
N10 C46 C47 C38 -20.7(10) . .
C45 C46 C47 C38 -133.2(12) . .
C41 C46 C47 C38 -135.2(8) . .
C40 C46 C47 C38 -134(2) . .
C39 C46 C47 C38 -8(2) . .
C42 C46 C47 C41 35.8(14) . .
N10 C46 C47 C41 114.4(11) . .
C45 C46 C47 C41 2.0(11) . .
C38 C46 C47 C41 135.2(8) . .
C40 C46 C47 C41 1(2) . .
C39 C46 C47 C41 127(3) . .
C40 N11 C47 C39 120(12) . .
C43 N11 C47 C39 130(3) . .
C41 N11 C47 C39 129(3) . .
C43 N11 C47 C40 9(11) . .
C41 N11 C47 C40 9(11) . .
C39 N11 C47 C40 -120(12) . .
C40 N11 C47 C46 -10(12) . .
C43 N11 C47 C46 0(3) . .
C41 N11 C47 C46 -1.0(14) . .
C39 N11 C47 C46 -130(3) . .
C40 N11 C47 C38 58(12) . .
C43 N11 C47 C38 67(3) . .
C41 N11 C47 C38 67(2) . .
C39 N11 C47 C38 -62(3) . .
C40 N11 C47 C41 -9(11) . .
C43 N11 C47 C41 0.6(16) . .
C39 N11 C47 C41 -129(3) . .
N10 C38 C47 C39 -153(2) . .
C46 C38 C47 C39 -171(3) . .
N10 C38 C47 C40 -57(4) . .
C39 C38 C47 C40 96(5) . .
C46 C38 C47 C40 -75(4) . .
N10 C38 C47 C46 18.0(8) . .
C39 C38 C47 C46 171(3) . .
N10 C38 C47 N11 -69(3) . .
C39 C38 C47 N11 84(3) . .
C46 C38 C47 N11 -87(2) . .
N10 C38 C47 C41 -16.6(11) . .
C39 C38 C47 C41 136(3) . .
C46 C38 C47 C41 -34.5(7) . .
C44 C41 C47 C39 -92(7) . .
C45 C41 C47 C39 88(4) . .
C43 C41 C47 C39 -91(4) . .
C42 C41 C47 C39 67(4) . .
C40 C41 C47 C39 -88(5) . .
C46 C41 C47 C39 91(4) . .
N11 C41 C47 C39 -91(4) . .
C44 C41 C47 C40 -3(6) . .
C45 C41 C47 C40 177(3) . .
C43 C41 C47 C40 -3(3) . .
C42 C41 C47 C40 155(3) . .
C46 C41 C47 C40 179(3) . .
N11 C41 C47 C40 -2(3) . .
C44 C41 C47 C46 178(6) . .
C45 C41 C47 C46 -2.2(12) . .
C43 C41 C47 C46 178.4(11) . .
C42 C41 C47 C46 -23.7(9) . .
C40 C41 C47 C46 -179(3) . .
N11 C41 C47 C46 178.8(16) . .
C44 C41 C47 N11 -1(6) . .
C45 C41 C47 N11 178.9(16) . .
C43 C41 C47 N11 -0.4(12) . .
C42 C41 C47 N11 157.4(14) . .
C40 C41 C47 N11 2(3) . .
C46 C41 C47 N11 -178.8(16) . .
C44 C41 C47 C38 -144(6) . .
C45 C41 C47 C38 36.3(15) . .
C43 C41 C47 C38 -143.1(10) . .
C42 C41 C47 C38 14.8(11) . .
C40 C41 C47 C38 -140(3) . .
C46 C41 C47 C38 38.5(8) . .
N11 C41 C47 C38 -142.6(16) . .
